data_7210712
loop_
_publ_author_name
'Wang, Xi-Jia'
'Zhang, Jian-Han'
'Song, Jun-Ling'
'Kong, Fang'
'Mao, Jiang-Gao'

_publ_section_title
;
 Syntheses, crystal structures of a series of novel alkali metal or
 alkaline earth metal phosphites
;
_journal_issue 13
_journal_name_full CrystEngComm
_journal_page_first 2519
_journal_paper_doi 10.1039/c3ce26885c
_journal_volume 15
_journal_year 2013
_chemical_formula_moiety 'H6 Ba3 In2 O18 P6'
_chemical_formula_sum 'Ba3 H6 In2 O18 P6'
_chemical_formula_weight 1121.53
_chemical_name_systematic
; 
 ? 
;
_space_group_IT_number 148
_symmetry_cell_setting trigonal
_symmetry_space_group_name_Hall '-R 3'
_symmetry_space_group_name_H-M 'R -3 :H'
_atom_sites_solution_hydrogens geom
_atom_sites_solution_primary direct
_atom_sites_solution_secondary difmap
_audit_creation_method SHELXL-97
_cell_angle_alpha 90.00
_cell_angle_beta 90.00
_cell_angle_gamma 120.00
_cell_formula_units_Z 6
_cell_length_a 15.932(8)
_cell_length_b 15.932(8)
_cell_length_c 13.327(14)
_cell_measurement_reflns_used 2673
_cell_measurement_temperature 293(2)
_cell_measurement_theta_max 27.5670
_cell_measurement_theta_min 2.1235
_cell_volume 2930(4)
_computing_structure_refinement 'SHELXL-97 (Sheldrick, 1997)'
_computing_structure_solution 'SHELXS-97 (Sheldrick, 1990)'
_diffrn_ambient_temperature 293(2)
_diffrn_measured_fraction_theta_full 0.995
_diffrn_measured_fraction_theta_max 0.995
_diffrn_measurement_device_type 'Mercury2 (2x2 bin mode)'
_diffrn_measurement_method CCD_Profile_fitting
_diffrn_radiation_monochromator graphite
_diffrn_radiation_source 'fine-focus sealed tube'
_diffrn_radiation_type MoK\a
_diffrn_radiation_wavelength 0.71073
_diffrn_reflns_av_R_equivalents 0.0679
_diffrn_reflns_av_sigmaI/netI 0.0437
_diffrn_reflns_limit_h_max 17
_diffrn_reflns_limit_h_min -20
_diffrn_reflns_limit_k_max 20
_diffrn_reflns_limit_k_min -20
_diffrn_reflns_limit_l_max 17
_diffrn_reflns_limit_l_min -17
_diffrn_reflns_number 7679
_diffrn_reflns_theta_full 27.49
_diffrn_reflns_theta_max 27.49
_diffrn_reflns_theta_min 3.33
_exptl_absorpt_coefficient_mu 8.860
_exptl_absorpt_correction_T_max 1.0000
_exptl_absorpt_correction_T_min 0.8203
_exptl_absorpt_correction_type multi-scan
_exptl_crystal_colour Colorless
_exptl_crystal_density_diffrn 3.814
_exptl_crystal_density_method 'not measured'
_exptl_crystal_description Prism
_exptl_crystal_F_000 3036
_exptl_crystal_size_max 0.11
_exptl_crystal_size_mid 0.05
_exptl_crystal_size_min 0.04
_refine_diff_density_max 1.407
_refine_diff_density_min -0.769
_refine_diff_density_rms 0.171
_refine_ls_extinction_method none
_refine_ls_goodness_of_fit_ref 1.084
_refine_ls_hydrogen_treatment mixed
_refine_ls_matrix_type full
_refine_ls_number_parameters 96
_refine_ls_number_reflns 1492
_refine_ls_number_restraints 0
_refine_ls_restrained_S_all 1.084
_refine_ls_R_factor_all 0.0252
_refine_ls_R_factor_gt 0.0222
_refine_ls_shift/su_max 0.000
_refine_ls_shift/su_mean 0.000
_refine_ls_structure_factor_coef Fsqd
_refine_ls_weighting_details 'calc w=1/[\s^2^(Fo^2^)+(0.0153P)^2^+11.9266P] where P=(Fo^2^+2Fc^2^)/3'
_refine_ls_weighting_scheme calc
_refine_ls_wR_factor_gt 0.0434
_refine_ls_wR_factor_ref 0.0445
_reflns_number_gt 1418
_reflns_number_total 1492
_reflns_threshold_expression >2sigma(I)
_cod_data_source_file c3ce26885c.cif
_cod_data_source_block Ba3In2H6P6O18
_cod_depositor_comments
;
The following automatic conversions were performed:

'_symmetry_cell_setting' value 'Trigonal' changed to 'trigonal'
according to /home/saulius/struct/CIF-dictionaries/cif_core.dic
dictionary named 'cif_core.dic' version 2.4.2 from
2011-04-26.

'_exptl_absorpt_correction_type' value 'Multi-scan'
changed to 'multi-scan' according to
/home/saulius/struct/CIF-dictionaries/cif_core.dic dictionary named
'cif_core.dic' version 2.4.2 from 2011-04-26.

Automatic conversion script
Id: cif_fix_values 1891 2012-01-12 08:04:46Z andrius 
;
_cod_original_sg_symbol_H-M R-3
_cod_original_formula_sum 'H6 Ba3 In2 O18 P6'
_cod_database_code 7210712

loop_
_symmetry_equiv_pos_as_xyz
'x, y, z'
'-y, x-y, z'
'-x+y, -x, z'
'x+2/3, y+1/3, z+1/3'
'-y+2/3, x-y+1/3, z+1/3'
'-x+y+2/3, -x+1/3, z+1/3'
'x+1/3, y+2/3, z+2/3'
'-y+1/3, x-y+2/3, z+2/3'
'-x+y+1/3, -x+2/3, z+2/3'
'-x, -y, -z'
'y, -x+y, -z'
'x-y, x, -z'
'-x+2/3, -y+1/3, -z+1/3'
'y+2/3, -x+y+1/3, -z+1/3'
'x-y+2/3, x+1/3, -z+1/3'
'-x+1/3, -y+2/3, -z+2/3'
'y+1/3, -x+y+2/3, -z+2/3'
'x-y+1/3, x+2/3, -z+2/3'

loop_
_atom_site_label
_atom_site_type_symbol
_atom_site_fract_x
_atom_site_fract_y
_atom_site_fract_z
_atom_site_U_iso_or_equiv
_atom_site_adp_type
_atom_site_occupancy
_atom_site_symmetry_multiplicity
_atom_site_calc_flag
_atom_site_refinement_flags
Ba1 Ba 0.258827(16) 0.250672(16) 0.081660(16) 0.00846(8) Uani 1 1 d .
In1 In 0.5000 0.5000 0.0000 0.00507(9) Uani 1 2 d S
In2 In 0.0000 0.0000 0.0000 0.00405(13) Uani 1 6 d S
P1 P 0.38664(7) 0.46906(7) 0.22325(7) 0.0070(2) Uani 1 1 d .
P2 P 0.01588(7) 0.15083(7) 0.17829(7) 0.0078(2) Uani 1 1 d .
O1 O 0.4786(2) 0.49423(19) 0.2778(2) 0.0102(6) Uani 1 1 d .
O2 O 0.38889(19) 0.4598(2) 0.10953(19) 0.0095(6) Uani 1 1 d .
O3 O 0.30306(19) 0.3728(2) 0.26361(19) 0.0091(5) Uani 1 1 d .
O4 O 0.1051(2) 0.21061(19) 0.2428(2) 0.0108(6) Uani 1 1 d .
O5 O 0.0545(2) 0.12947(19) 0.08211(19) 0.0096(6) Uani 1 1 d .
O6 O -0.0507(2) 0.1893(2) 0.1563(2) 0.0155(6) Uani 1 1 d .
H1 H 0.369(4) 0.546(4) 0.240(4) 0.050 Uiso 1 1 d .
H2 H -0.039(4) 0.068(4) 0.234(4) 0.050 Uiso 1 1 d .

loop_
_atom_site_aniso_label
_atom_site_aniso_U_11
_atom_site_aniso_U_22
_atom_site_aniso_U_33
_atom_site_aniso_U_23
_atom_site_aniso_U_13
_atom_site_aniso_U_12
Ba1 0.00530(12) 0.00919(13) 0.00992(12) -0.00223(8) 0.00009(8) 0.00289(10)
In1 0.00622(18) 0.00455(18) 0.00349(17) 0.00035(13) -0.00053(13) 0.00197(15)
In2 0.00426(19) 0.00426(19) 0.0036(3) 0.000 0.000 0.00213(9)
P1 0.0075(5) 0.0075(5) 0.0052(4) 0.0005(4) 0.0009(4) 0.0033(4)
P2 0.0071(5) 0.0085(5) 0.0071(4) -0.0032(4) -0.0005(4) 0.0033(4)
O1 0.0079(13) 0.0115(14) 0.0077(13) -0.0012(10) -0.0020(10) 0.0021(11)
O2 0.0076(14) 0.0145(15) 0.0049(12) 0.0010(10) -0.0003(10) 0.0044(12)
O3 0.0049(13) 0.0120(14) 0.0088(13) 0.0032(11) 0.0029(10) 0.0029(12)
O4 0.0118(14) 0.0093(14) 0.0098(13) -0.0047(11) -0.0046(11) 0.0041(12)
O5 0.0094(14) 0.0101(14) 0.0089(13) -0.0049(11) -0.0004(11) 0.0046(12)
O6 0.0127(15) 0.0229(17) 0.0167(15) -0.0072(12) -0.0026(12) 0.0131(14)

loop_
_atom_type_symbol
_atom_type_description
_atom_type_scat_dispersion_real
_atom_type_scat_dispersion_imag
_atom_type_scat_source
Ba Ba -0.3244 2.2819 'International Tables Vol C Tables 4.2.6.8 and 6.1.1.4'
H H 0.0000 0.0000 'International Tables Vol C Tables 4.2.6.8 and 6.1.1.4'
In In -0.7276 1.3100 'International Tables Vol C Tables 4.2.6.8 and 6.1.1.4'
O O 0.0106 0.0060 'International Tables Vol C Tables 4.2.6.8 and 6.1.1.4'
P P 0.1023 0.0942 'International Tables Vol C Tables 4.2.6.8 and 6.1.1.4'

loop_
_geom_angle_atom_site_label_1
_geom_angle_atom_site_label_2
_geom_angle_atom_site_label_3
_geom_angle
_geom_angle_site_symmetry_1
_geom_angle_site_symmetry_3
O1 Ba1 O6 136.85(8) 14_455 15
O1 Ba1 O1 131.57(5) 14_455 9_554
O6 Ba1 O1 75.24(10) 15 9_554
O1 Ba1 O5 66.42(8) 14_455 .
O6 Ba1 O5 143.01(8) 15 .
O1 Ba1 O5 112.17(8) 9_554 .
O1 Ba1 O3 93.35(8) 14_455 9_554
O6 Ba1 O3 79.21(10) 15 9_554
O1 Ba1 O3 51.66(8) 9_554 9_554
O5 Ba1 O3 134.91(8) . 9_554
O1 Ba1 O2 69.33(8) 14_455 .
O6 Ba1 O2 70.40(8) 15 .
O1 Ba1 O2 106.88(8) 9_554 .
O5 Ba1 O2 133.70(7) . .
O3 Ba1 O2 59.66(8) 9_554 .
O1 Ba1 O3 75.18(8) 14_455 .
O6 Ba1 O3 67.23(9) 15 .
O1 Ba1 O3 140.57(8) 9_554 .
O5 Ba1 O3 105.10(7) . .
O3 Ba1 O3 107.84(6) 9_554 .
O2 Ba1 O3 49.52(7) . .
O1 Ba1 O4 65.38(8) 14_455 .
O6 Ba1 O4 108.27(10) 15 .
O1 Ba1 O4 151.60(8) 9_554 .
O5 Ba1 O4 48.16(8) . .
O3 Ba1 O4 156.09(8) 9_554 .
O2 Ba1 O4 100.61(7) . .
O3 Ba1 O4 57.89(8) . .
O1 Ba1 O6 144.43(8) 14_455 3
O6 Ba1 O6 69.03(9) 15 3
O1 Ba1 O6 70.01(9) 9_554 3
O5 Ba1 O6 79.48(7) . 3
O3 Ba1 O6 118.85(8) 9_554 3
O2 Ba1 O6 138.63(7) . 3
O3 Ba1 O6 105.78(9) . 3
O4 Ba1 O6 84.72(8) . 3
O1 Ba1 O5 96.19(8) 14_455 11
O6 Ba1 O5 126.21(8) 15 11
O1 Ba1 O5 58.92(8) 9_554 11
O5 Ba1 O5 53.94(9) . 11
O3 Ba1 O5 91.77(9) 9_554 11
O2 Ba1 O5 145.68(7) . 11
O3 Ba1 O5 158.79(7) . 11
O4 Ba1 O5 100.92(8) . 11
O6 Ba1 O5 69.92(8) 3 11
O1 Ba1 P1 114.37(7) 14_455 9_554
O6 Ba1 P1 75.32(9) 15 9_554
O1 Ba1 P1 25.25(6) 9_554 9_554
O5 Ba1 P1 127.09(6) . 9_554
O3 Ba1 P1 26.42(6) 9_554 9_554
O2 Ba1 P1 83.52(6) . 9_554
O3 Ba1 P1 126.89(7) . 9_554
O4 Ba1 P1 175.21(5) . 9_554
O6 Ba1 P1 93.79(6) 3 9_554
O5 Ba1 P1 74.30(7) 11 9_554
O1 Ba1 P1 73.69(6) 14_455 .
O6 Ba1 P1 63.25(7) 15 .
O1 Ba1 P1 123.30(6) 9_554 .
O5 Ba1 P1 124.35(6) . .
O3 Ba1 P1 82.79(8) 9_554 .
O2 Ba1 P1 24.77(6) . .
O3 Ba1 P1 25.17(5) . .
O4 Ba1 P1 80.80(7) . .
O6 Ba1 P1 121.96(7) 3 .
O5 Ba1 P1 168.11(5) 11 .
P1 Ba1 P1 103.81(4) 9_554 .
O4 In1 O4 180.00(12) 9_554 15
O4 In1 O2 91.42(11) 9_554 .
O4 In1 O2 88.58(11) 15 .
O4 In1 O2 88.58(11) 9_554 10_665
O4 In1 O2 91.42(11) 15 10_665
O2 In1 O2 180.0 . 10_665
O4 In1 O3 87.53(11) 9_554 9_554
O4 In1 O3 92.47(11) 15 9_554
O2 In1 O3 85.61(11) . 9_554
O2 In1 O3 94.39(11) 10_665 9_554
O4 In1 O3 92.47(11) 9_554 15
O4 In1 O3 87.53(11) 15 15
O2 In1 O3 94.39(11) . 15
O2 In1 O3 85.61(11) 10_665 15
O3 In1 O3 180.00(12) 9_554 15
O4 In1 Ba1 100.36(8) 9_554 .
O4 In1 Ba1 79.64(8) 15 .
O2 In1 Ba1 44.30(7) . .
O2 In1 Ba1 135.70(7) 10_665 .
O3 In1 Ba1 43.60(8) 9_554 .
O3 In1 Ba1 136.40(8) 15 .
O4 In1 Ba1 79.64(8) 9_554 10_665
O4 In1 Ba1 100.36(8) 15 10_665
O2 In1 Ba1 135.70(7) . 10_665
O2 In1 Ba1 44.30(7) 10_665 10_665
O3 In1 Ba1 136.40(8) 9_554 10_665
O3 In1 Ba1 43.60(8) 15 10_665
Ba1 In1 Ba1 180.0 . 10_665
O5 In2 O5 84.66(10) 12 .
O5 In2 O5 95.34(10) 12 10
O5 In2 O5 180.00(15) . 10
O5 In2 O5 84.66(10) 12 2
O5 In2 O5 95.34(10) . 2
O5 In2 O5 84.66(10) 10 2
O5 In2 O5 180.00(16) 12 3
O5 In2 O5 95.34(10) . 3
O5 In2 O5 84.66(10) 10 3
O5 In2 O5 95.34(10) 2 3
O5 In2 O5 95.34(10) 12 11
O5 In2 O5 84.66(10) . 11
O5 In2 O5 95.34(10) 10 11
O5 In2 O5 180.00(16) 2 11
O5 In2 O5 84.66(10) 3 11
O1 P1 O2 116.11(16) . .
O1 P1 O3 109.87(16) . .
O2 P1 O3 107.53(16) . .
O1 P1 Ba1 52.75(11) . 5
O2 P1 Ba1 131.64(12) . 5
O3 P1 Ba1 57.15(10) . 5
O1 P1 Ba1 121.46(12) . .
O2 P1 Ba1 53.80(11) . .
O3 P1 Ba1 54.97(12) . .
Ba1 P1 Ba1 89.81(6) 5 .
O6 P2 O4 119.10(16) . .
O6 P2 O5 111.92(17) . .
O4 P2 O5 104.97(16) . .
O6 P2 Ba1 125.01(13) . .
O4 P2 Ba1 57.64(12) . .
O5 P2 Ba1 48.51(11) . .
P1 O1 Ba1 141.08(16) . 15
P1 O1 Ba1 102.01(14) . 5
Ba1 O1 Ba1 112.89(9) 15 5
P1 O2 In1 135.07(16) . .
P1 O2 Ba1 101.43(13) . .
In1 O2 Ba1 105.26(10) . .
P1 O3 In1 133.40(17) . 5
P1 O3 Ba1 96.44(12) . 5
In1 O3 Ba1 105.77(11) 5 5
P1 O3 Ba1 99.86(13) . .
In1 O3 Ba1 106.73(11) 5 .
Ba1 O3 Ba1 114.78(10) 5 .
P2 O4 In1 140.42(17) . 5
P2 O4 Ba1 97.67(14) . .
In1 O4 Ba1 104.94(11) 5 .
P2 O5 In2 129.71(17) . .
P2 O5 Ba1 107.61(13) . .
In2 O5 Ba1 115.97(11) . .
P2 O5 Ba1 99.95(14) . 12
In2 O5 Ba1 98.94(10) . 12
Ba1 O5 Ba1 96.41(8) . 12
P2 O6 Ba1 132.53(16) . 14_455
P2 O6 Ba1 106.32(14) . 2
Ba1 O6 Ba1 110.97(9) 14_455 2

loop_
_geom_bond_atom_site_label_1
_geom_bond_atom_site_label_2
_geom_bond_distance
_geom_bond_site_symmetry_2
Ba1 O1 2.729(3) 14_455
Ba1 O6 2.768(3) 15
Ba1 O1 2.799(3) 9_554
Ba1 O5 2.835(3) .
Ba1 O3 2.908(3) 9_554
Ba1 O2 2.937(3) .
Ba1 O3 2.965(3) .
Ba1 O4 3.075(3) .
Ba1 O6 3.205(3) 3
Ba1 O5 3.329(3) 11
Ba1 P1 3.440(2) 9_554
Ba1 P1 3.568(2) .
In1 O4 2.079(3) 9_554
In1 O4 2.079(3) 15
In1 O2 2.131(3) .
In1 O2 2.131(3) 10_665
In1 O3 2.148(3) 9_554
In1 O3 2.148(3) 15
In1 Ba1 4.058(2) 10_665
In2 O5 2.101(3) 12
In2 O5 2.101(3) .
In2 O5 2.101(3) 10
In2 O5 2.101(3) 2
In2 O5 2.101(3) 3
In2 O5 2.101(3) 11
P1 O1 1.500(3) .
P1 O2 1.525(3) .
P1 O3 1.540(3) .
P1 Ba1 3.440(2) 5
P2 O6 1.496(3) .
P2 O4 1.520(3) .
P2 O5 1.532(3) .
O1 Ba1 2.729(3) 15
O1 Ba1 2.799(3) 5
O3 In1 2.148(3) 5
O3 Ba1 2.908(3) 5
O4 In1 2.079(3) 5
O5 Ba1 3.329(3) 12
O6 Ba1 2.768(3) 14_455
O6 Ba1 3.205(3) 2
